data_4323443
loop_
_publ_author_name
'Pauli Kofod'
'Pernille Harris'
'Sine Larsen'

_publ_contact_author 'Dr. Pauli Kofod'
_publ_contact_author_email paulik@virgil.ruc.dk
_publ_section_title
;
 NMR Spectroscopic Characterization of Methylcobalt(III) Compounds with
 Classical Ligands. Crystal Structures of [Co(NH3)5(CH3)]S2O6,
 trans-[Co(en)2(NH3)(CH3)]S2O6 (en = 1,2-Ethanediamine), and
 [Co(NH3)6]-mer,trans-[Co(NO2)3(NH3)2(CH3)]2-trans-[Co(NO2)4(NH3)2]
;
_journal_name_full 'Inorganic Chemistry'
_journal_page_first 2258
_journal_page_last 2266
_journal_paper_doi 10.1021/ic961264i
_journal_volume 36
_journal_year 1997
_chemical_formula_moiety Co(C4H8)2(NH3)(CH3)S2O6
_chemical_formula_sum 'C5 H22 Co N5 O6 S2'
_chemical_formula_weight 371.33
_chemical_name_systematic
; 
 ? 
;
_space_group_IT_number 18
_symmetry_cell_setting orthorhombic
_symmetry_space_group_name_Hall 'P 2 2ab'
_symmetry_space_group_name_H-M 'P 21 21 2'
_atom_sites_solution_hydrogens geom
_atom_sites_solution_primary direct
_atom_sites_solution_secondary difmap
_audit_creation_method SHELXL
_cell_angle_alpha 90.000(3)
_cell_angle_beta 90.000(3)
_cell_angle_gamma 90.000(3)
_cell_formula_units_Z 4
_cell_length_a 12.211(3)
_cell_length_b 10.107(3)
_cell_length_c 11.514(3)
_cell_measurement_reflns_used 20
_cell_measurement_temperature 122.0(5)
_cell_measurement_theta_max 22.53
_cell_measurement_theta_min 22.10
_cell_volume 1421.0(7)
_computing_cell_refinement 'CAD-4 Software (Enraf-Nonius, 1989)'
_computing_data_collection 'CAD-4 Software (Enraf-Nonius, 1989)'
_computing_data_reduction 'DREADD (Blessing, 1987)'
_computing_molecular_graphics 'OrtepII (Johnson, 1976)'
_computing_publication_material
;
SHELXL-93 (Sheldrick, 1993) and PLATON (Spek, 1990) 
;
_computing_structure_refinement 'SHELXL-93 (Sheldrick, 1993)'
_computing_structure_solution 'SHELXS-86 (Sheldrick, 1990)'
_diffrn_ambient_temperature 122.0(5)
_diffrn_measurement_device 'Enraf Nonius CAD4'
_diffrn_measurement_method \w-2\q
_diffrn_radiation_monochromator graphite
_diffrn_radiation_source 'fine-focus sealed tube'
_diffrn_radiation_type MoK\a
_diffrn_radiation_wavelength 0.71073
_diffrn_reflns_av_R_equivalents 0.0182
_diffrn_reflns_av_sigmaI/netI 0.0287
_diffrn_reflns_limit_h_max 14
_diffrn_reflns_limit_h_min -14
_diffrn_reflns_limit_k_max 12
_diffrn_reflns_limit_k_min 0
_diffrn_reflns_limit_l_max 13
_diffrn_reflns_limit_l_min 0
_diffrn_reflns_number 8854
_diffrn_reflns_theta_max 24.98
_diffrn_reflns_theta_min 1.77
_diffrn_standards_decay_% 3
_diffrn_standards_interval_time 166.7
_diffrn_standards_number 5
_exptl_absorpt_coefficient_mu 1.531
_exptl_absorpt_correction_T_max 0.841
_exptl_absorpt_correction_T_min 0.631
_exptl_absorpt_correction_type integration
_exptl_crystal_colour orange
_exptl_crystal_density_diffrn 1.736
_exptl_crystal_description rod
_exptl_crystal_F_000 776
_exptl_crystal_size_max 0.32
_exptl_crystal_size_mid 0.15
_exptl_crystal_size_min 0.12
_refine_diff_density_max 0.290
_refine_diff_density_min -0.477
_refine_diff_density_rms 0.117
_refine_ls_abs_structure_details 'Flack H D (1983), Acta Cryst. A39, 876-881'
_refine_ls_abs_structure_Flack 0.000(11)
_refine_ls_extinction_method none
_refine_ls_goodness_of_fit_all 1.565
_refine_ls_goodness_of_fit_obs 1.580
_refine_ls_matrix_type full
_refine_ls_number_parameters 240
_refine_ls_number_reflns 2251
_refine_ls_number_restraints 0
_refine_ls_restrained_S_all 1.556
_refine_ls_restrained_S_obs 1.580
_refine_ls_R_factor_all 0.0179
_refine_ls_R_factor_obs 0.0173
_refine_ls_shift/esd_max 0.159
_refine_ls_shift/esd_mean 0.010
_refine_ls_structure_factor_coef Fsqd
_refine_ls_weighting_details w=1/[\s^2^(Fo^2^)]
_refine_ls_weighting_scheme calc
_refine_ls_wR_factor_all 0.0501
_refine_ls_wR_factor_obs 0.0500
_reflns_number_observed 2205
_reflns_number_total 2501
_reflns_observed_criterion >2sigma(I)
_cod_data_source_file ic961264i_2.cif
_cod_data_source_block pk21
_cod_depositor_comments
;
The following automatic conversions were performed:

'_refine_ls_weighting_scheme' value 'calc w=1/[\s^2^(Fo^2^)]' was
changed to 'calc'. New tag '_refine_ls_weighting_details' was
created. The value of the new tag was set to 'w=1/[\s^2^(Fo^2^)]'.

Automatic conversion script
Id: cif_fix_values 3143 2015-03-26 13:38:13Z robertas 
;
_cod_database_code 4323443

loop_
_symmetry_equiv_pos_as_xyz
'x, y, z'
'-x, -y, z'
'-x+1/2, y+1/2, -z'
'x+1/2, -y+1/2, -z'

loop_
_atom_site_aniso_label
_atom_site_aniso_U_11
_atom_site_aniso_U_22
_atom_site_aniso_U_33
_atom_site_aniso_U_23
_atom_site_aniso_U_13
_atom_site_aniso_U_12
Co 0.00950(15) 0.00935(14) 0.01083(15) -0.00001(10) 0.00131(10) 0.00055(10)
C4 0.0146(12) 0.0219(11) 0.0157(12) 0.0006(9) -0.0004(9) 0.0023(9)
C5 0.0172(12) 0.0207(11) 0.0154(11) -0.0034(9) -0.0022(10) 0.0000(10)
C3 0.0127(10) 0.0203(11) 0.0152(11) -0.0033(9) 0.0004(10) 0.0011(9)
N5 0.0128(9) 0.0124(9) 0.0172(9) -0.0012(8) 0.0031(8) 0.0005(7)
N2 0.0127(9) 0.0133(9) 0.0157(9) -0.0003(7) 0.0029(8) 0.0018(7)
C2 0.0137(11) 0.0204(11) 0.0167(11) 0.0021(9) -0.0016(10) 0.0018(9)
N3 0.0129(9) 0.0110(8) 0.0169(10) -0.0006(7) 0.0012(8) 0.0018(7)
C1 0.0163(12) 0.0160(11) 0.0172(11) -0.0030(9) 0.0033(9) 0.0015(9)
N4 0.0131(9) 0.0131(9) 0.0136(9) 0.0011(7) 0.0017(8) 0.0008(7)
N6 0.0136(10) 0.0143(9) 0.0158(10) -0.0005(8) 0.0008(8) -0.0010(8)
S1 0.0097(2) 0.0111(2) 0.0129(3) -0.0002(2) -0.0007(2) -0.0006(2)
O11 0.0176(8) 0.0165(8) 0.0152(7) -0.0035(6) 0.0011(7) -0.0013(6)
O12 0.0119(7) 0.0310(9) 0.0156(8) -0.0008(7) 0.0025(6) -0.0058(6)
O13 0.0229(8) 0.0134(7) 0.0281(9) 0.0023(7) -0.0097(8) 0.0020(6)
S2 0.0096(2) 0.0124(2) 0.0127(2) -0.0002(2) -0.0002(2) -0.0012(2)
O21 0.0196(8) 0.0149(7) 0.0160(8) -0.0034(6) -0.0008(7) -0.0028(6)
O23 0.0220(8) 0.0135(7) 0.0265(8) 0.0026(7) -0.0079(8) -0.0001(6)
O22 0.0127(7) 0.0357(9) 0.0161(8) -0.0007(7) 0.0030(7) -0.0067(6)

loop_
_atom_site_label
_atom_site_type_symbol
_atom_site_fract_x
_atom_site_fract_y
_atom_site_fract_z
_atom_site_U_iso_or_equiv
_atom_site_thermal_displace_type
_atom_site_occupancy
_atom_site_calc_flag
_atom_site_refinement_flags
_atom_site_disorder_group
Co Co 0.25397(2) 0.24088(3) -0.26370(2) 0.00989(9) Uani 1 d . .
C4 C 0.1125(2) 0.3204(2) -0.4462(2) 0.0174(5) Uani 1 d . .
H41C H 0.1084(21) 0.3470(24) -0.5262(24) 0.023(2) Uiso 1 d . .
H42C H 0.0584(22) 0.3567(26) -0.4034(24) 0.023(2) Uiso 1 d . .
C5 C 0.1028(2) 0.1714(2) -0.4404(2) 0.0178(5) Uani 1 d . .
H51C H 0.1491(23) 0.1283(25) -0.4948(23) 0.023(2) Uiso 1 d . .
H52C H 0.0287(22) 0.1413(26) -0.4566(24) 0.023(2) Uiso 1 d . .
C3 C 0.4032(2) 0.3105(2) -0.0862(2) 0.0161(5) Uani 1 d . .
H31C H 0.4767(22) 0.3439(26) -0.0612(23) 0.023(2) Uiso 1 d . .
H32C H 0.3563(23) 0.3448(25) -0.0387(24) 0.023(2) Uiso 1 d . .
N5 N 0.1331(2) 0.1293(2) -0.3203(2) 0.0142(4) Uani 1 d . .
H51N H 0.1486(23) 0.0378(25) -0.3250(23) 0.024(2) Uiso 1 d . .
H52N H 0.0762(25) 0.1438(27) -0.2780(24) 0.024(2) Uiso 1 d . .
N2 N 0.2881(2) 0.1248(2) -0.1325(2) 0.0139(4) Uani 1 d . .
H21N H 0.2431(24) 0.1362(26) -0.0842(26) 0.024(2) Uiso 1 d . .
H22N H 0.2869(23) 0.0377(27) -0.1472(23) 0.024(2) Uiso 1 d . .
C2 C 0.3969(2) 0.1614(2) -0.0834(2) 0.0169(5) Uani 1 d . .
H21C H 0.4556(21) 0.1205(27) -0.1344(25) 0.023(2) Uiso 1 d . .
H22C H 0.4079(23) 0.1309(24) 0.0001(23) 0.023(2) Uiso 1 d . .
N3 N 0.37515(14) 0.3517(2) -0.2068(2) 0.0136(4) Uani 1 d . .
H31N H 0.3623(23) 0.4341(27) -0.2115(22) 0.024(2) Uiso 1 d . .
H32N H 0.4377(23) 0.3379(26) -0.2579(25) 0.024(2) Uiso 1 d . .
C1 C 0.3569(2) 0.1351(2) -0.3595(2) 0.0165(5) Uani 1 d . .
H11 H 0.3524(24) 0.0516(27) -0.3419(22) 0.023(2) Uiso 1 d . .
H12 H 0.4306(24) 0.1650(26) -0.3508(22) 0.023(2) Uiso 1 d . .
H13 H 0.3520(23) 0.1457(24) -0.4368(26) 0.023(2) Uiso 1 d . .
N4 N 0.22131(15) 0.3563(2) -0.3969(2) 0.0133(4) Uani 1 d . .
H41N H 0.2238(22) 0.4471(26) -0.3783(24) 0.024(2) Uiso 1 d . .
H42N H 0.2694(23) 0.3414(27) -0.4570(25) 0.024(2) Uiso 1 d . .
N6 N 0.1438(2) 0.3538(2) -0.1606(2) 0.0146(4) Uani 1 d . .
H61 H 0.1540(23) 0.3506(25) -0.0877(25) 0.024(2) Uiso 1 d . .
H62 H 0.1432(23) 0.4365(28) -0.1745(23) 0.024(2) Uiso 1 d . .
H63 H 0.0736(25) 0.3287(26) -0.1716(23) 0.024(2) Uiso 1 d . .
S1 S 0.34086(4) 0.24482(5) 0.27531(4) 0.01123(12) Uani 1 d . .
O11 O 0.31825(12) 0.34149(15) 0.36566(13) 0.0164(3) Uani 1 d . .
O12 O 0.41832(12) 0.29257(15) 0.18909(14) 0.0195(3) Uani 1 d . .
O13 O 0.36486(13) 0.11271(14) 0.31870(15) 0.0215(4) Uani 1 d . .
S2 S 0.18900(4) 0.21848(5) 0.18590(4) 0.01156(12) Uani 1 d . .
O21 O 0.20956(13) 0.10766(15) 0.10780(13) 0.0168(3) Uani 1 d . .
O23 O 0.16880(13) 0.3420(2) 0.12500(15) 0.0207(4) Uani 1 d . .
O22 O 0.11184(12) 0.1862(2) 0.27751(14) 0.0215(4) Uani 1 d . .

loop_
_atom_type_symbol
_atom_type_description
_atom_type_scat_dispersion_real
_atom_type_scat_dispersion_imag
_atom_type_scat_source
O O 0.0106 0.0060 'International Tables Vol C Tables 4.2.6.8 and 6.1.1.4'
Co Co 0.3494 0.9721 'International Tables Vol C Tables 4.2.6.8 and 6.1.1.4'
S S 0.1246 0.1234 'International Tables Vol C Tables 4.2.6.8 and 6.1.1.4'
N N 0.0061 0.0033 'International Tables Vol C Tables 4.2.6.8 and 6.1.1.4'
C C 0.0033 0.0016 'International Tables Vol C Tables 4.2.6.8 and 6.1.1.4'
H H 0.0000 0.0000 'International Tables Vol C Tables 4.2.6.8 and 6.1.1.4'

loop_
_geom_angle_atom_site_label_1
_geom_angle_atom_site_label_2
_geom_angle_atom_site_label_3
_geom_angle
_geom_angle_site_symmetry_1
_geom_angle_site_symmetry_3
_geom_angle_publ_flag
N2 Co N4 179.18(8) . . ?
N2 Co N3 85.65(8) . . ?
N4 Co N3 94.26(8) . . ?
N2 Co N5 94.11(8) . . ?
N4 Co N5 85.98(8) . . ?
N3 Co N5 179.73(8) . . ?
N2 Co C1 88.34(9) . . ?
N4 Co C1 90.84(9) . . ?
N3 Co C1 90.90(9) . . ?
N5 Co C1 88.97(9) . . ?
N2 Co N6 91.47(8) . . ?
N4 Co N6 89.35(8) . . ?
N3 Co N6 89.10(8) . . ?
N5 Co N6 91.03(8) . . ?
C1 Co N6 179.81(9) . . ?
N4 C4 C5 107.2(2) . . ?
N5 C5 C4 107.8(2) . . ?
N3 C3 C2 106.7(2) . . ?
C5 N5 Co 109.21(14) . . ?
C2 N2 Co 109.51(14) . . ?
N2 C2 C3 106.6(2) . . ?
C3 N3 Co 108.89(13) . . ?
C4 N4 Co 109.47(14) . . ?
O11 S1 O12 112.90(9) . . ?
O11 S1 O13 114.16(10) . . ?
O12 S1 O13 114.08(10) . . ?
O11 S1 S2 105.29(7) . . ?
O12 S1 S2 106.08(7) . . ?
O13 S1 S2 103.05(7) . . ?
O22 S2 O23 115.72(10) . . ?
O22 S2 O21 112.77(9) . . ?
O23 S2 O21 113.06(10) . . ?
O22 S2 S1 103.95(7) . . ?
O23 S2 S1 105.82(7) . . ?
O21 S2 S1 104.08(7) . . ?

loop_
_geom_bond_atom_site_label_1
_geom_bond_atom_site_label_2
_geom_bond_distance
_geom_bond_site_symmetry_2
_geom_bond_publ_flag
Co N2 1.957(2) . ?
Co N4 1.968(2) . ?
Co N3 1.968(2) . ?
Co N5 1.969(2) . ?
Co C1 1.984(2) . ?
Co N6 2.127(2) . ?
C4 N4 1.490(3) . ?
C4 C5 1.513(3) . ?
C5 N5 1.493(3) . ?
C3 N3 1.490(3) . ?
C3 C2 1.509(3) . ?
N2 C2 1.490(3) . ?
S1 O11 1.454(2) . ?
S1 O12 1.454(2) . ?
S1 O13 1.455(2) . ?
S1 S2 2.1376(8) . ?
S2 O22 1.452(2) . ?
S2 O23 1.453(2) . ?
S2 O21 1.458(2) . ?

loop_
_geom_torsion_atom_site_label_1
_geom_torsion_atom_site_label_2
_geom_torsion_atom_site_label_3
_geom_torsion_atom_site_label_4
_geom_torsion
_geom_torsion_site_symmetry_1
_geom_torsion_site_symmetry_2
_geom_torsion_site_symmetry_3
_geom_torsion_site_symmetry_4
_geom_torsion_publ_flag
N4 C4 C5 N5 49.1(3) . . . . ?
C4 C5 N5 Co -37.3(2) . . . . ?
N2 Co N5 C5 -166.15(15) . . . . ?
N4 Co N5 C5 13.03(15) . . . . ?
N3 Co N5 C5 -138.8(149) . . . . ?
C1 Co N5 C5 -77.9(2) . . . . ?
N6 Co N5 C5 102.3(2) . . . . ?
N4 Co N2 C2 69.9(54) . . . . ?
N3 Co N2 C2 -13.91(15) . . . . ?
N5 Co N2 C2 165.97(15) . . . . ?
C1 Co N2 C2 77.1(2) . . . . ?
N6 Co N2 C2 -102.9(2) . . . . ?
Co N2 C2 C3 39.3(2) . . . . ?
N3 C3 C2 N2 -51.5(3) . . . . ?
C2 C3 N3 Co 40.1(2) . . . . ?
N2 Co N3 C3 -14.95(14) . . . . ?
N4 Co N3 C3 165.87(14) . . . . ?
N5 Co N3 C3 -42.3(150) . . . . ?
C1 Co N3 C3 -103.2(2) . . . . ?
N6 Co N3 C3 76.59(14) . . . . ?
C5 C4 N4 Co -38.2(2) . . . . ?
N2 Co N4 C4 110.5(53) . . . . ?
N3 Co N4 C4 -165.75(15) . . . . ?
N5 Co N4 C4 14.38(15) . . . . ?
C1 Co N4 C4 103.3(2) . . . . ?
N6 Co N4 C4 -76.70(15) . . . . ?
O11 S1 S2 O22 -53.60(10) . . . . ?
O12 S1 S2 O22 -173.50(9) . . . . ?
O13 S1 S2 O22 66.32(10) . . . . ?
O11 S1 S2 O23 68.75(11) . . . . ?
O12 S1 S2 O23 -51.15(10) . . . . ?
O13 S1 S2 O23 -171.33(11) . . . . ?
O11 S1 S2 O21 -171.86(10) . . . . ?
O12 S1 S2 O21 68.24(10) . . . . ?
O13 S1 S2 O21 -51.93(10) . . . . ?
